data_4034415
loop_
_publ_author_name
'Li, Shasha'
'Zhang, Jinxia'
'Li, Hongjie'
'Feng, Lifei'
'Jiao, Peng'

_publ_section_title
;
 Preparation and Application of Amino Phosphine Ligands Bearing
 Spiro[indane-1,2'-pyrrolidine] Backbone.
;
_journal_issue 15
_journal_name_full 'The Journal of organic chemistry'
_journal_page_first 9460
_journal_page_last 9473
_journal_paper_doi 10.1021/acs.joc.9b00875
_journal_volume 84
_journal_year 2019
_chemical_absolute_configuration unk
_chemical_formula_moiety 'C24 H22 N O2 P'
_chemical_formula_sum 'C24 H22 N O2 P'
_chemical_formula_weight 387.42
_space_group_crystal_system orthorhombic
_space_group_IT_number 19
_space_group_name_Hall 'P 2ac 2ab'
_space_group_name_H-M_alt 'P 21 21 21'
_symmetry_Int_Tables_number 19
_audit_creation_date 2018-06-08
_audit_creation_method
;
Olex2 1.2
(compiled 2018.05.29 svn.r3508 for OlexSys, GUI svn.r5506)
;
_cell_angle_alpha 90
_cell_angle_beta 90
_cell_angle_gamma 90
_cell_formula_units_Z 4
_cell_length_a 8.3691(2)
_cell_length_b 9.9458(2)
_cell_length_c 22.7743(5)
_cell_measurement_reflns_used 3867
_cell_measurement_temperature 100.00(10)
_cell_measurement_theta_max 72.9470
_cell_measurement_theta_min 3.8530
_cell_volume 1895.67(7)
_computing_cell_refinement 'CrysAlisPro 1.171.39.32a (Rigaku OD, 2017)'
_computing_data_collection 'CrysAlisPro 1.171.39.32a (Rigaku OD, 2017)'
_computing_data_reduction 'CrysAlisPro 1.171.39.32a (Rigaku OD, 2017)'
_computing_molecular_graphics 'Olex2 (Dolomanov et al., 2009)'
_computing_publication_material 'Olex2 (Dolomanov et al., 2009)'
_computing_structure_refinement 'olex2.refine (Bourhis et al., 2015)'
_diffrn_ambient_environment N~2~
_diffrn_ambient_temperature 100.00(10)
_diffrn_detector 'CCD plate'
_diffrn_detector_area_resol_mean 5.3127
_diffrn_detector_type AtlasS2
_diffrn_measured_fraction_theta_full 0.9843
_diffrn_measured_fraction_theta_max 0.9835
_diffrn_measurement_details
;
List of Runs (angles in degrees, time in seconds):

  # Type    Start    End  Width  t~exp~   \w     \q     \k     \f   Frames
--------------------------------------------------------------------------
  1  \w   -118.00 -15.00   1.00    1.00    --  -41.49 -77.00   0.00  103
  2  \w    -58.00 -11.00   1.00    1.00    --  -41.49 125.00  30.00   47
  3  \w   -111.00 -26.00   1.00    1.00    --  -41.49 -37.00-120.00   85
  4  \w    -23.00  14.00   1.00    1.00    --   41.49 -37.00 120.00   37
  5  \w     23.00  98.00   1.00    1.00    --   41.49-125.00-150.00   75
  6  \w     32.00  66.00   1.00    1.00    --   41.49 -37.00 120.00   34
  7  \w     78.00 177.00   1.00    1.00    --  107.19  61.00 150.00   99
  8  \w    127.00 162.00   1.00    1.00    --  107.19  61.00   0.00   35
  9  \w     99.00 164.00   1.00    1.00    --  107.19 125.00 -60.00   65
 10  \w     25.00 102.00   1.00    1.00    --  107.19 -94.00  60.00   77
 11  \w     42.00 130.00   1.00    1.00    --  107.19 -61.00 -90.00   88
 12  \w     78.00 104.00   1.00    1.00    --  107.19  61.00   0.00   26
 13  \w     93.00 120.00   1.00    1.00    --  107.19-125.00   0.00   27
 14  \w     80.00 131.00   1.00    1.00    --  107.19  30.00  30.00   51
 15  \w     65.00 108.00   1.00    1.00    --  107.19 -94.00 120.00   43
 16  \w     93.00 161.00   1.00    1.00    --  107.19  45.00 -60.00   68
 17  \w    135.00 175.00   1.00    1.00    --  107.19  30.00  30.00   40
 18  \w     33.00 107.00   1.00    1.00    --  107.19 -94.00-120.00   74
 19  \w     53.00 114.00   1.00    1.00    --  107.19 -30.00-180.00   61
 20  \w    115.00 140.00   1.00    1.00    --  107.19 -77.00 -30.00   25
;
_diffrn_measurement_device 'four-circle diffractometer'
_diffrn_measurement_device_type 'SuperNova, Dual, Cu at home/near, AtlasS2'
_diffrn_measurement_method '\w scans'
_diffrn_orient_matrix_type 'CrysAlisPro convention (1999,Acta A55,543-557)'
_diffrn_orient_matrix_UB_11 0.0665049000
_diffrn_orient_matrix_UB_12 -0.1093078000
_diffrn_orient_matrix_UB_13 -0.0412558000
_diffrn_orient_matrix_UB_21 0.0036702000
_diffrn_orient_matrix_UB_22 -0.1003567000
_diffrn_orient_matrix_UB_23 0.0514927000
_diffrn_orient_matrix_UB_31 -0.1716378000
_diffrn_orient_matrix_UB_32 -0.0443506000
_diffrn_orient_matrix_UB_33 -0.0148871000
_diffrn_radiation_monochromator mirror
_diffrn_radiation_probe x-ray
_diffrn_radiation_type 'Cu K\a'
_diffrn_radiation_wavelength 1.54184
_diffrn_reflns_av_R_equivalents 0.1195
_diffrn_reflns_av_unetI/netI 0.0958
_diffrn_reflns_limit_h_max 8
_diffrn_reflns_limit_h_min -10
_diffrn_reflns_limit_k_max 12
_diffrn_reflns_limit_k_min -12
_diffrn_reflns_limit_l_max 28
_diffrn_reflns_limit_l_min -26
_diffrn_reflns_number 13047
_diffrn_reflns_theta_full 73.3491
_diffrn_reflns_theta_max 73.35
_diffrn_reflns_theta_min 3.88
_diffrn_source 'micro-focus sealed X-ray tube'
_diffrn_source_type 'SuperNova (Cu) X-ray Source'
_exptl_absorpt_coefficient_mu 1.442
_exptl_absorpt_correction_T_max 1.00000
_exptl_absorpt_correction_T_min 0.71527
_exptl_absorpt_correction_type multi-scan
_exptl_absorpt_process_details
;
CrysAlisPro 1.171.39.32a (Rigaku Oxford Diffraction, 2017)
Empirical absorption correction using spherical harmonics,
 implemented in SCALE3 ABSPACK scaling algorithm.
;
_exptl_crystal_colour 'clear light colourless'
_exptl_crystal_density_diffrn 1.3574
_exptl_crystal_description plate
_exptl_crystal_F_000 819.5028
_exptl_crystal_size_max 0.4
_exptl_crystal_size_mid 0.3
_exptl_crystal_size_min 0.2
_refine_diff_density_max 0.3497
_refine_diff_density_min -0.5033
_refine_diff_density_rms 0.0751
_refine_ls_abs_structure_details 'Flack, H. D. (1983). Acta Cryst. A39, 876-881.'
_refine_ls_abs_structure_Flack -0.04(3)
_refine_ls_d_res_high 0.8047
_refine_ls_d_res_low 11.3872
_refine_ls_goodness_of_fit_ref 1.0070
_refine_ls_hydrogen_treatment constr
_refine_ls_matrix_type full
_refine_ls_number_constraints 40
_refine_ls_number_parameters 253
_refine_ls_number_reflns 3755
_refine_ls_number_restraints 0
_refine_ls_restrained_S_all 1.0070
_refine_ls_R_factor_all 0.0569
_refine_ls_R_factor_gt 0.0498
_refine_ls_shift/su_max 0.0000
_refine_ls_shift/su_mean 0.0000
_refine_ls_structure_factor_coef Fsqd
_refine_ls_weighting_details 'w=1/[\s^2^(Fo^2^)+(0.0364P)^2^] where P=(Fo^2^+2Fc^2^)/3'
_refine_ls_weighting_scheme calc
_refine_ls_wR_factor_gt 0.1104
_refine_ls_wR_factor_ref 0.1182
_reflns_Friedel_coverage 0.971
_reflns_limit_h_max 10
_reflns_limit_h_min -10
_reflns_limit_k_max 12
_reflns_limit_k_min -12
_reflns_limit_l_max 28
_reflns_limit_l_min -27
_reflns_number_gt 3371
_reflns_number_total 3755
_reflns_threshold_expression I>=2u(I)
_cod_data_source_file 11a.cif
_cod_data_source_block LSS171026-1
_cod_original_sg_symbol_Hall ' P 2ac 2ab'
_cod_database_code 4034415
_chemical_oxdiff_formula C1H1O1N1P1
_reflns_odcompleteness_completeness 99.95
_reflns_odcompleteness_iscentric 1
_reflns_odcompleteness_theta 66.97
_olex2_refinement_description
;
1. Fixed Uiso
 At 1.2 times of:
  All C(H) groups, All C(H,H) groups, All N(H) groups
2.a Secondary CH2 refined with riding coordinates:
 C13(H13a,H13b), C4(H4a,H4b), C14(H14a,H14b), C5(H5a,H5b)
2.b Aromatic/amide H refined with riding coordinates:
 N12(H12), C9(H9), C18(H18), C27(H27), C26(H26), C25(H25), C28(H28), C7(H7),
 C21(H21), C24(H24), C22(H22), C8(H8), C19(H19), C20(H20)
;
_olex2_submission_special_instructions 'No special instructions were received'
_oxdiff_exptl_absorpt_empirical_details
;
Empirical correction (ABSPACK) includes:
- Absorption correction using spherical harmonics
- Frame scaling
;
_oxdiff_exptl_absorpt_empirical_full_max 4.428
_oxdiff_exptl_absorpt_empirical_full_min 0.330

loop_
_space_group_symop_id
_space_group_symop_operation_xyz
1 x,y,z
2 x+1/2,-y+1/2,-z
3 -x,y+1/2,-z+1/2
4 -x+1/2,-y,z+1/2

loop_
_atom_site_label
_atom_site_type_symbol
_atom_site_fract_x
_atom_site_fract_y
_atom_site_fract_z
_atom_site_U_iso_or_equiv
_atom_site_adp_type
_atom_site_occupancy
_atom_site_refinement_flags_posn
P10 P 0.60034(9) 0.48324(7) 0.38036(3) 0.01030(16) Uani 1.000000 .
O16 O 1.0558(3) 0.4100(2) 0.27696(9) 0.0182(5) Uani 1.000000 .
O11 O 0.7457(2) 0.5435(2) 0.40705(9) 0.0141(4) Uani 1.000000 .
N12 N 0.9114(3) 0.3104(2) 0.35055(10) 0.0111(5) Uani 1.000000 .
H12 H 0.9329(3) 0.3690(2) 0.37721(10) 0.0133(6) Uiso 1.000000 R
C9 C 0.4328(4) 0.2933(3) 0.44559(13) 0.0142(6) Uani 1.000000 .
H9 H 0.3575(4) 0.3614(3) 0.44966(13) 0.0170(7) Uiso 1.000000 R
C15 C 0.9618(4) 0.3237(3) 0.29428(12) 0.0130(6) Uani 1.000000 .
C18 C 0.5132(4) 0.3903(3) 0.26803(12) 0.0135(6) Uani 1.000000 .
H18 H 0.4459(4) 0.3297(3) 0.28685(12) 0.0162(7) Uiso 1.000000 R
C1 C 0.5630(3) 0.3135(3) 0.40790(12) 0.0099(6) Uani 1.000000 .
C6 C 0.6552(4) 0.0901(3) 0.43562(12) 0.0129(6) Uani 1.000000 .
C13 C 0.7710(4) 0.1430(3) 0.29960(12) 0.0128(6) Uani 1.000000 .
H13a H 0.6614(4) 0.1676(3) 0.29090(12) 0.0154(7) Uiso 1.000000 R
H13b H 0.7819(4) 0.0463(3) 0.29589(12) 0.0154(7) Uiso 1.000000 R
C17 C 0.6055(4) 0.4792(3) 0.30090(12) 0.0130(6) Uani 1.000000 .
C27 C 0.1427(4) 0.6298(3) 0.38784(12) 0.0152(6) Uani 1.000000 .
H27 H 0.0437(4) 0.6110(3) 0.37123(12) 0.0183(7) Uiso 1.000000 R
C26 C 0.1580(4) 0.7343(3) 0.42780(12) 0.0154(6) Uani 1.000000 .
H26 H 0.0690(4) 0.7851(3) 0.43805(12) 0.0184(7) Uiso 1.000000 R
C25 C 0.3054(4) 0.7633(3) 0.45253(13) 0.0168(7) Uani 1.000000 .
H25 H 0.3151(4) 0.8334(3) 0.47932(13) 0.0201(8) Uiso 1.000000 R
C23 C 0.4238(4) 0.5808(3) 0.39763(11) 0.0111(6) Uani 1.000000 .
C4 C 0.9156(4) 0.0809(3) 0.39508(13) 0.0169(6) Uani 1.000000 .
H4a H 0.9799(4) 0.0293(3) 0.36775(13) 0.0202(8) Uiso 1.000000 R
H4b H 0.9852(4) 0.1210(3) 0.42428(13) 0.0202(8) Uiso 1.000000 R
C28 C 0.2748(4) 0.5536(3) 0.37265(12) 0.0134(6) Uani 1.000000 .
H28 H 0.2643(4) 0.4839(3) 0.34570(12) 0.0161(7) Uiso 1.000000 R
C14 C 0.8857(4) 0.2147(3) 0.25843(12) 0.0139(6) Uani 1.000000 .
H14a H 0.8285(4) 0.2527(3) 0.22529(12) 0.0167(7) Uiso 1.000000 R
H14b H 0.9659(4) 0.1528(3) 0.24380(12) 0.0167(7) Uiso 1.000000 R
C2 C 0.6733(3) 0.2073(3) 0.40228(12) 0.0112(6) Uani 1.000000 .
C7 C 0.5265(4) 0.0736(3) 0.47346(12) 0.0144(6) Uani 1.000000 .
H7 H 0.5166(4) -0.0040(3) 0.49599(12) 0.0173(7) Uiso 1.000000 R
C21 C 0.7101(4) 0.5750(3) 0.21119(12) 0.0164(6) Uani 1.000000 .
H21 H 0.7750(4) 0.6372(3) 0.19219(12) 0.0197(8) Uiso 1.000000 R
C24 C 0.4384(4) 0.6877(3) 0.43726(12) 0.0132(6) Uani 1.000000 .
H24 H 0.5376(4) 0.7081(3) 0.45339(12) 0.0159(7) Uiso 1.000000 R
C22 C 0.7033(4) 0.5726(3) 0.27236(12) 0.0130(6) Uani 1.000000 .
H22 H 0.7637(4) 0.6331(3) 0.29416(12) 0.0156(7) Uiso 1.000000 R
C8 C 0.4127(4) 0.1750(3) 0.47703(12) 0.0154(6) Uani 1.000000 .
H8 H 0.3229(4) 0.1635(3) 0.50055(12) 0.0185(7) Uiso 1.000000 R
C3 C 0.8183(3) 0.1898(3) 0.36259(12) 0.0115(6) Uani 1.000000 .
C5 C 0.7889(4) -0.0081(3) 0.42421(13) 0.0176(6) Uani 1.000000 .
H5a H 0.8284(4) -0.0469(3) 0.46050(13) 0.0211(8) Uiso 1.000000 R
H5b H 0.7549(4) -0.0798(3) 0.39818(13) 0.0211(8) Uiso 1.000000 R
C19 C 0.5216(4) 0.3924(3) 0.20668(13) 0.0156(6) Uani 1.000000 .
H19 H 0.4614(4) 0.3320(3) 0.18470(13) 0.0187(7) Uiso 1.000000 R
C20 C 0.6201(4) 0.4847(3) 0.17869(12) 0.0182(6) Uani 1.000000 .
H20 H 0.6257(4) 0.4860(3) 0.13791(12) 0.0218(8) Uiso 1.000000 R

loop_
_atom_site_aniso_label
_atom_site_aniso_U_11
_atom_site_aniso_U_22
_atom_site_aniso_U_33
_atom_site_aniso_U_12
_atom_site_aniso_U_13
_atom_site_aniso_U_23
P10 0.0105(3) 0.0114(3) 0.0090(3) 0.0001(3) 0.0004(3) -0.0009(2)
O16 0.0192(12) 0.0179(10) 0.0176(11) -0.0072(9) 0.0041(9) 0.0027(9)
O11 0.0107(10) 0.0177(10) 0.0140(10) -0.0006(9) -0.0010(8) -0.0028(8)
N12 0.0131(12) 0.0096(10) 0.0105(11) -0.0020(11) 0.0001(10) -0.0023(9)
C9 0.0138(16) 0.0171(14) 0.0117(13) 0.0010(12) 0.0041(11) -0.0012(11)
C15 0.0150(15) 0.0106(13) 0.0135(14) 0.0037(12) 0.0000(11) 0.0014(11)
C18 0.0141(15) 0.0122(13) 0.0141(14) 0.0003(12) -0.0015(12) -0.0015(11)
C1 0.0093(14) 0.0129(13) 0.0077(12) -0.0016(11) 0.0012(11) -0.0018(10)
C6 0.0149(15) 0.0142(13) 0.0096(13) -0.0010(13) -0.0033(12) 0.0011(11)
C13 0.0124(14) 0.0122(13) 0.0139(13) -0.0001(12) -0.0014(12) -0.0013(11)
C17 0.0133(14) 0.0122(13) 0.0134(13) 0.0044(13) -0.0020(11) 0.0013(10)
C27 0.0147(15) 0.0173(14) 0.0137(14) 0.0021(13) 0.0005(12) 0.0056(11)
C26 0.0155(14) 0.0152(14) 0.0154(14) 0.0045(13) 0.0043(12) 0.0020(11)
C25 0.0212(17) 0.0145(14) 0.0147(15) -0.0002(13) 0.0032(12) -0.0037(11)
C23 0.0130(15) 0.0123(13) 0.0079(13) 0.0010(12) -0.0001(11) 0.0018(10)
C4 0.0147(15) 0.0158(14) 0.0201(15) 0.0029(14) 0.0003(12) 0.0046(11)
C28 0.0137(14) 0.0159(13) 0.0108(13) -0.0004(12) -0.0003(11) -0.0020(11)
C14 0.0150(15) 0.0141(13) 0.0127(13) 0.0010(13) -0.0005(12) -0.0025(11)
C2 0.0123(14) 0.0114(13) 0.0099(12) -0.0005(12) -0.0017(11) -0.0008(11)
C7 0.0194(16) 0.0148(13) 0.0092(13) -0.0019(13) 0.0010(12) 0.0027(11)
C21 0.0130(15) 0.0208(15) 0.0154(15) 0.0043(13) 0.0044(12) 0.0039(12)
C24 0.0158(16) 0.0136(13) 0.0103(13) -0.0012(12) 0.0003(11) 0.0012(11)
C22 0.0080(14) 0.0134(13) 0.0176(15) 0.0012(12) 0.0023(11) 0.0017(11)
C8 0.0148(15) 0.0190(14) 0.0124(13) -0.0043(14) 0.0042(12) 0.0002(11)
C3 0.0102(14) 0.0112(13) 0.0132(13) 0.0001(12) 0.0007(11) 0.0007(10)
C5 0.0221(15) 0.0124(14) 0.0183(14) 0.0018(14) 0.0001(12) 0.0055(12)
C19 0.0148(15) 0.0160(14) 0.0160(15) 0.0038(13) -0.0034(12) -0.0027(12)
C20 0.0217(17) 0.0217(15) 0.0112(13) 0.0107(15) 0.0021(12) 0.0012(12)

loop_
_atom_type_symbol
_atom_type_scat_dispersion_real
_atom_type_scat_dispersion_imag
_atom_type_scat_Cromer_Mann_a1
_atom_type_scat_Cromer_Mann_a2
_atom_type_scat_Cromer_Mann_a3
_atom_type_scat_Cromer_Mann_a4
_atom_type_scat_Cromer_Mann_b1
_atom_type_scat_Cromer_Mann_b2
_atom_type_scat_Cromer_Mann_b3
_atom_type_scat_Cromer_Mann_b4
_atom_type_scat_Cromer_Mann_c
_atom_type_scat_source
_atom_type_scat_dispersion_source
H 0.00000 0.00000 0.49300 0.32291 0.14019 0.04081 10.51090 26.12570 3.14236 57.79970 0.0030380000826 'International Tables Volume C Table 6.1.1.4 (pp. 500-502)' 'Henke, Gullikson and Davis, At. Data and Nucl. Data Tables, 1993, 54, 2'
C 0.01920 0.00962 2.31000 1.02000 1.58860 0.86500 20.84390 10.20750 0.56870 51.65120 0.215599998832 'International Tables Volume C Table 6.1.1.4 (pp. 500-502)' 'Henke, Gullikson and Davis, At. Data and Nucl. Data Tables, 1993, 54, 2'
N 0.03256 0.01839 12.21260 3.13220 2.01250 1.16630 0.00570 9.89330 28.99750 0.58260 -11.5290002823 'International Tables Volume C Table 6.1.1.4 (pp. 500-502)' 'Henke, Gullikson and Davis, At. Data and Nucl. Data Tables, 1993, 54, 2'
O 0.05239 0.03377 3.04850 2.28680 1.54630 0.86700 13.27710 5.70110 0.32390 32.90890 0.250800013542 'International Tables Volume C Table 6.1.1.4 (pp. 500-502)' 'Henke, Gullikson and Davis, At. Data and Nucl. Data Tables, 1993, 54, 2'
P 0.30360 0.43703 6.43450 4.17910 1.78000 1.49080 1.90670 27.15700 0.52600 68.16450 1.11489999294 'International Tables Volume C Table 6.1.1.4 (pp. 500-502)' 'Henke, Gullikson and Davis, At. Data and Nucl. Data Tables, 1993, 54, 2'

loop_
_geom_angle_atom_site_label_1
_geom_angle_atom_site_label_2
_geom_angle_atom_site_label_3
_geom_angle
C1 P10 O11 111.85(12)
C17 P10 O11 113.47(13)
C17 P10 C1 109.06(13)
C23 P10 O11 111.27(12)
C23 P10 C1 106.31(13)
C23 P10 C17 104.39(13)
C15 N12 H12 122.44(16)
C3 N12 H12 122.44(14)
C3 N12 C15 115.1(2)
C1 C9 H9 118.94(17)
C8 C9 H9 118.94(18)
C8 C9 C1 122.1(3)
N12 C15 O16 124.8(3)
C14 C15 O16 127.0(3)
C14 C15 N12 108.2(2)
C17 C18 H18 120.01(17)
C19 C18 H18 120.01(18)
C19 C18 C17 120.0(3)
C9 C1 P10 118.4(2)
C2 C1 P10 123.3(2)
C2 C1 C9 117.2(3)
C7 C6 C2 121.2(3)
C5 C6 C2 111.5(3)
C5 C6 C7 127.3(3)
H13b C13 H13a 108.8
C14 C13 H13a 110.64(16)
C14 C13 H13b 110.64(15)
C3 C13 H13a 110.64(16)
C3 C13 H13b 110.64(15)
C3 C13 C14 105.5(2)
C18 C17 P10 122.6(2)
C22 C17 P10 117.6(2)
C22 C17 C18 119.8(3)
C26 C27 H27 119.98(18)
C28 C27 H27 119.98(17)
C28 C27 C26 120.0(3)
H26 C26 C27 119.85(18)
C25 C26 C27 120.3(3)
C25 C26 H26 119.85(17)
H25 C25 C26 120.03(17)
C24 C25 C26 119.9(3)
C24 C25 H25 120.03(17)
C28 C23 P10 122.4(2)
C24 C23 P10 118.4(2)
C24 C23 C28 119.2(3)
H4b C4 H4a 108.9
C3 C4 H4a 110.88(15)
C3 C4 H4b 110.88(15)
C5 C4 H4a 110.88(16)
C5 C4 H4b 110.88(16)
C5 C4 C3 104.4(2)
C23 C28 C27 120.3(3)
H28 C28 C27 119.84(17)
H28 C28 C23 119.84(16)
C13 C14 C15 105.8(2)
H14a C14 C15 110.58(15)
H14a C14 C13 110.58(16)
H14b C14 C15 110.58(17)
H14b C14 C13 110.58(15)
H14b C14 H14a 108.7
C6 C2 C1 120.3(3)
C3 C2 C1 131.4(2)
C3 C2 C6 108.2(2)
H7 C7 C6 120.59(17)
C8 C7 C6 118.8(3)
C8 C7 H7 120.59(17)
C22 C21 H21 119.99(18)
C20 C21 H21 119.99(17)
C20 C21 C22 120.0(3)
C23 C24 C25 120.2(3)
H24 C24 C25 119.91(17)
H24 C24 C23 119.91(18)
C21 C22 C17 120.0(3)
H22 C22 C17 120.01(17)
H22 C22 C21 120.01(18)
C7 C8 C9 120.2(3)
H8 C8 C9 119.92(18)
H8 C8 C7 119.92(17)
C13 C3 N12 102.0(2)
C4 C3 N12 112.7(2)
C4 C3 C13 111.4(2)
C2 C3 N12 116.3(2)
C2 C3 C13 112.2(2)
C2 C3 C4 102.5(2)
C4 C5 C6 102.4(2)
H5a C5 C6 111.30(15)
H5a C5 C4 111.30(16)
H5b C5 C6 111.30(16)
H5b C5 C4 111.30(16)
H5b C5 H5a 109.2
H19 C19 C18 120.07(18)
C20 C19 C18 119.9(3)
C20 C19 H19 120.07(17)
C19 C20 C21 120.4(3)
H20 C20 C21 119.81(17)
H20 C20 C19 119.81(17)

loop_
_geom_bond_atom_site_label_1
_geom_bond_atom_site_label_2
_geom_bond_distance
P10 O11 1.486(2)
P10 C1 1.828(3)
P10 C17 1.811(3)
P10 C23 1.811(3)
O16 C15 1.229(4)
N12 H12 0.8600
N12 C15 1.356(4)
N12 C3 1.457(3)
C9 H9 0.9300
C9 C1 1.402(4)
C9 C8 1.388(4)
C15 C14 1.499(4)
C18 H18 0.9300
C18 C17 1.392(4)
C18 C19 1.399(4)
C1 C2 1.408(4)
C6 C2 1.400(4)
C6 C7 1.389(4)
C6 C5 1.508(4)
C13 H13a 0.9700
C13 H13b 0.9700
C13 C14 1.519(4)
C13 C3 1.559(4)
C17 C22 1.398(4)
C27 H27 0.9300
C27 C26 1.387(4)
C27 C28 1.384(4)
C26 H26 0.9300
C26 C25 1.386(4)
C25 H25 0.9300
C25 C24 1.388(4)
C23 C28 1.397(4)
C23 C24 1.400(4)
C4 H4a 0.9700
C4 H4b 0.9700
C4 C3 1.544(4)
C4 C5 1.532(4)
C28 H28 0.9300
C14 H14a 0.9700
C14 H14b 0.9700
C2 C3 1.523(4)
C7 H7 0.9300
C7 C8 1.389(4)
C21 H21 0.9300
C21 C22 1.395(4)
C21 C20 1.386(4)
C24 H24 0.9300
C22 H22 0.9300
C8 H8 0.9300
C5 H5a 0.9700
C5 H5b 0.9700
C19 H19 0.9300
C19 C20 1.389(4)
C20 H20 0.9300
